data_4133745
loop_
_publ_author_name
'Cao, Jia-Peng'
'Xue, Yun-Shan'
'Li, Ning-Fang'
'Gong, Jun-Jie'
'Kang, Run-Kun'
'Xu, Yan'

_publ_section_title
;
 LA Dominant Windmill-Shaped V8 Clusters: A Bifunctional Heter-ogeneous
 Catalyst for CO2 Cycloaddition and Oxidation of Sulfides.
;
_journal_name_full 'Journal of the American Chemical Society'
_journal_paper_doi 10.1021/jacs.9b11146
_journal_year 2019
_chemical_formula_sum 'C16 H60 N8 O24 V8'
_chemical_formula_weight 1156.24
_space_group_crystal_system triclinic
_space_group_IT_number 2
_space_group_name_Hall '-P 1'
_space_group_name_H-M_alt 'P -1'
_atom_sites_solution_hydrogens mixed
_audit_creation_method SHELXL-2018/3
_cell_angle_alpha 106.159(3)
_cell_angle_beta 98.602(3)
_cell_angle_gamma 91.609(3)
_cell_formula_units_Z 2
_cell_length_a 10.860(3)
_cell_length_b 10.943(3)
_cell_length_c 18.188(5)
_cell_measurement_reflns_used 8.5953
_cell_measurement_temperature 296(2)
_cell_measurement_theta_max 26.54
_cell_measurement_theta_min 2.37
_cell_volume 2047.2(10)
_computing_cell_refinement 'SAINT (Bruker, 2005)'
_computing_data_collection 'APEX2 (Bruker, 2005)'
_computing_data_reduction SAINT
_computing_molecular_graphics SHELXTL
_computing_publication_material SHELXTL
_computing_structure_refinement 'SHELXL-2018/3 (Sheldrick, 2018)'
_computing_structure_solution 'SHELXL-2018/3 (Sheldrick, 2018)'
_diffrn_ambient_temperature 296(2)
_diffrn_measured_fraction_theta_full 0.977
_diffrn_measured_fraction_theta_max 0.977
_diffrn_measurement_device_type 'Bruker Apex2 CCD'
_diffrn_measurement_method '\w scans'
_diffrn_radiation_type MoK\a
_diffrn_radiation_wavelength 0.71073
_diffrn_reflns_av_R_equivalents 0.0339
_diffrn_reflns_av_unetI/netI 0.0549
_diffrn_reflns_Laue_measured_fraction_full 0.977
_diffrn_reflns_Laue_measured_fraction_max 0.977
_diffrn_reflns_limit_h_max 12
_diffrn_reflns_limit_h_min -12
_diffrn_reflns_limit_k_max 12
_diffrn_reflns_limit_k_min -13
_diffrn_reflns_limit_l_max 21
_diffrn_reflns_limit_l_min -21
_diffrn_reflns_number 13786
_diffrn_reflns_point_group_measured_fraction_full 0.977
_diffrn_reflns_point_group_measured_fraction_max 0.977
_diffrn_reflns_theta_full 25.000
_diffrn_reflns_theta_max 25.000
_diffrn_reflns_theta_min 1.182
_exptl_absorpt_coefficient_mu 1.833
_exptl_absorpt_correction_T_max 0.838
_exptl_absorpt_correction_T_min 0.797
_exptl_absorpt_correction_type multi-scan
_exptl_absorpt_process_details '(SADABS; Sheldrick, 2003)'
_exptl_crystal_colour black
_exptl_crystal_density_diffrn 1.876
_exptl_crystal_description spindle-shape
_exptl_crystal_F_000 1176
_exptl_crystal_size_max 0.130
_exptl_crystal_size_mid 0.100
_exptl_crystal_size_min 0.100
_refine_diff_density_max 0.798
_refine_diff_density_min -0.668
_refine_diff_density_rms 0.131
_refine_ls_extinction_method none
_refine_ls_goodness_of_fit_ref 1.100
_refine_ls_hydrogen_treatment constr
_refine_ls_matrix_type full
_refine_ls_number_parameters 567
_refine_ls_number_reflns 7024
_refine_ls_number_restraints 98
_refine_ls_restrained_S_all 1.102
_refine_ls_R_factor_all 0.0721
_refine_ls_R_factor_gt 0.0605
_refine_ls_shift/su_max 0.000
_refine_ls_shift/su_mean 0.000
_refine_ls_structure_factor_coef Fsqd
_refine_ls_weighting_details 'w=1/[\s^2^(Fo^2^)+(0.0554P)^2^+15.8759P] where P=(Fo^2^+2Fc^2^)/3'
_refine_ls_weighting_scheme calc
_refine_ls_wR_factor_gt 0.1666
_refine_ls_wR_factor_ref 0.1717
_reflns_Friedel_coverage 0.000
_reflns_number_gt 5843
_reflns_number_total 7024
_reflns_threshold_expression 'I > 2\s(I)'
_cod_data_source_file ja9b11146_si_002.cif
_cod_data_source_block cjp-3
_cod_original_cell_volume 2047.1(10)
_cod_database_code 4133745
_shelx_shelxl_version_number 2018/3
_shelx_space_group_comment
;
The symmetry employed for this shelxl refinement is uniquely defined
by the following loop, which should always be used as a source of
symmetry information in preference to the above space-group names.
They are only intended as comments.
;
_shelx_estimated_absorpt_t_min 0.797
_shelx_estimated_absorpt_t_max 0.838

loop_
_space_group_symop_operation_xyz
'x, y, z'
'-x, -y, -z'

loop_
_atom_site_label
_atom_site_type_symbol
_atom_site_fract_x
_atom_site_fract_y
_atom_site_fract_z
_atom_site_U_iso_or_equiv
_atom_site_adp_type
_atom_site_occupancy
_atom_site_site_symmetry_order
_atom_site_calc_flag
_atom_site_refinement_flags_posn
_atom_site_refinement_flags_adp
_atom_site_refinement_flags_occupancy
_atom_site_disorder_assembly
_atom_site_disorder_group
V1 V 1.18568(10) 1.20000(11) 0.70351(7) 0.0240(3) Uani 1 1 d . . . . .
V2 V 1.45261(10) 1.20439(11) 0.83462(6) 0.0237(3) Uani 1 1 d . . . . .
V3 V 1.33782(10) 0.98300(11) 0.65986(6) 0.0234(3) Uani 1 1 d . . . . .
V4 V 1.56241(10) 0.93143(11) 0.77596(7) 0.0252(3) Uani 1 1 d . . . . .
V5 V 1.44945(11) 1.34006(11) 0.70221(7) 0.0260(3) Uani 1 1 d . . . . .
V6 V 1.08738(11) 0.84813(11) 0.68438(7) 0.0268(3) Uani 1 1 d . . . . .
V7 V 1.11915(11) 1.30022(12) 0.87396(7) 0.0289(3) Uani 1 1 d . . . . .
V8 V 1.24504(10) 1.03200(11) 0.83839(6) 0.0238(3) Uani 1 1 d . . . . .
O1 O 1.1794(4) 1.0287(4) 0.7031(3) 0.0245(10) Uani 1 1 d . . . . .
O2 O 1.3947(4) 1.0164(4) 0.7990(3) 0.0246(10) Uani 1 1 d . . . . .
O3 O 1.3634(4) 1.1615(4) 0.6983(3) 0.0258(10) Uani 1 1 d . . . . .
O4 O 1.2800(4) 1.2092(4) 0.8367(3) 0.0251(10) Uani 1 1 d . . . . .
O5 O 1.1649(4) 0.8827(4) 0.7934(3) 0.0286(10) Uani 1 1 d . . . . .
O6 O 1.4875(4) 0.9319(4) 0.6709(3) 0.0285(10) Uani 1 1 d . . . . .
O7 O 1.0735(4) 1.2630(5) 0.7599(3) 0.0283(10) Uani 1 1 d . . . . .
O8 O 1.4911(4) 1.3411(4) 0.8116(3) 0.0280(10) Uani 1 1 d . . . . .
O1T O 1.3012(5) 0.9674(5) 0.5682(3) 0.0345(11) Uani 1 1 d . . . . .
O2T O 1.5051(5) 1.2342(5) 0.9258(3) 0.0343(11) Uani 1 1 d . . . . .
O3T O 1.6976(5) 0.8779(5) 0.7666(3) 0.0393(13) Uani 1 1 d . . . . .
O4T O 1.0228(5) 0.7066(5) 0.6652(3) 0.0454(14) Uani 1 1 d . . . . .
O5T O 0.9958(5) 1.3585(6) 0.9029(3) 0.0482(14) Uani 1 1 d . . . . .
O6T O 1.2923(5) 1.0311(5) 0.9266(3) 0.0360(12) Uani 1 1 d . . . . .
O7T O 1.5023(5) 1.4800(5) 0.7034(3) 0.0409(13) Uani 1 1 d . . . . .
O8T O 1.1195(5) 1.1861(5) 0.6159(3) 0.0358(12) Uani 1 1 d . . . . .
O1A O 1.6043(4) 1.1193(4) 0.7989(3) 0.0281(10) Uani 1 1 d . . . . .
C1A C 1.7232(6) 1.1829(8) 0.8378(5) 0.0407(19) Uani 1 1 d . . . . .
H1AA H 1.721670 1.272309 0.842281 0.061 Uiso 1 1 calc R U . . .
H1AB H 1.740704 1.171143 0.888595 0.061 Uiso 1 1 calc R U . . .
H1AC H 1.786977 1.147712 0.808520 0.061 Uiso 1 1 calc R U . . .
O2A O 1.2558(4) 0.8121(4) 0.6545(3) 0.0277(10) Uani 1 1 d . . . . .
C2A C 1.2728(8) 0.7065(7) 0.5906(5) 0.0400(18) Uani 1 1 d . . . . .
H2AA H 1.359566 0.705372 0.585643 0.060 Uiso 1 1 calc R U . . .
H2AB H 1.245662 0.628434 0.599591 0.060 Uiso 1 1 calc R U . . .
H2AC H 1.224638 0.714964 0.543764 0.060 Uiso 1 1 calc R U . . .
O3A O 1.0854(4) 1.1144(5) 0.8617(3) 0.0301(11) Uani 1 1 d . . . . .
C3A C 1.0189(8) 1.0691(9) 0.9125(5) 0.046(2) Uani 1 1 d . . . . .
H3AA H 1.012623 0.977500 0.896837 0.069 Uiso 1 1 calc R U . . .
H3AB H 1.062778 1.100135 0.964726 0.069 Uiso 1 1 calc R U . . .
H3AC H 0.936625 1.099278 0.909872 0.069 Uiso 1 1 calc R U . . .
O4A O 1.2735(4) 1.3725(4) 0.7210(3) 0.0289(11) Uani 1 1 d . . . . .
C4A C 1.2058(7) 1.4679(8) 0.6951(5) 0.043(2) Uani 1 1 d . . . . .
H4AA H 1.259146 1.544694 0.707242 0.065 Uiso 1 1 calc R U . . .
H4AB H 1.178683 1.437528 0.640048 0.065 Uiso 1 1 calc R U . . .
H4AC H 1.134489 1.485157 0.720794 0.065 Uiso 1 1 calc R U . . .
N1 N 1.6029(6) 1.2322(6) 0.6697(4) 0.0340(14) Uani 1 1 d . . . . .
H1A H 1.671857 1.284367 0.681427 0.041 Uiso 1 1 calc R U . . .
H1B H 1.614332 1.175957 0.696796 0.041 Uiso 1 1 calc R U . . .
N2 N 1.3929(6) 1.2715(7) 0.5793(4) 0.0382(15) Uani 1 1 d . . . . .
H2A H 1.336367 1.205681 0.567760 0.046 Uiso 1 1 calc R U . . .
H2B H 1.358366 1.332799 0.561619 0.046 Uiso 1 1 calc R U . . .
C1 C 1.5831(9) 1.1649(10) 0.5872(5) 0.055(2) Uani 1 1 d . . . . .
H1C H 1.663161 1.156160 0.569435 0.066 Uiso 1 1 calc R U . . .
H1D H 1.545096 1.079916 0.579138 0.066 Uiso 1 1 calc R U . . .
C2 C 1.5036(9) 1.2312(10) 0.5419(5) 0.056(2) Uani 1 1 d . . . . .
H2C H 1.476527 1.175325 0.489850 0.067 Uiso 1 1 calc R U . . .
H2D H 1.550170 1.305510 0.538053 0.067 Uiso 1 1 calc R U . . .
N3 N 0.9324(5) 0.9521(6) 0.7139(4) 0.0323(14) Uani 1 1 d . . . . .
H3A H 0.880303 0.904234 0.729678 0.039 Uiso 1 1 calc R U . . .
H3B H 0.958658 1.021087 0.753408 0.039 Uiso 1 1 calc R U . . .
N4 N 1.0122(6) 0.8786(7) 0.5740(4) 0.0417(16) Uani 1 1 d . . . . .
H4A H 1.055004 0.943895 0.567072 0.050 Uiso 1 1 calc R U . . .
H4B H 1.018600 0.809372 0.535426 0.050 Uiso 1 1 calc R U . . .
C3 C 0.8644(8) 0.9918(10) 0.6493(5) 0.056(2) Uani 1 1 d . . . . .
H3C H 0.894222 1.078040 0.652928 0.067 Uiso 1 1 calc R U . . .
H3D H 0.776197 0.991756 0.652817 0.067 Uiso 1 1 calc R U . . .
C4 C 0.8820(9) 0.9052(10) 0.5738(5) 0.058(2) Uani 1 1 d . . . . .
H4C H 0.831350 0.825958 0.563402 0.069 Uiso 1 1 calc R U . . .
H4D H 0.854573 0.944076 0.532879 0.069 Uiso 1 1 calc R U . . .
N5 N 1.2283(6) 1.4691(6) 0.8831(4) 0.0374(15) Uani 1 1 d . . . . .
H5A H 1.266603 1.457155 0.841947 0.045 Uiso 1 1 calc R U . . .
H5B H 1.178458 1.532354 0.883213 0.045 Uiso 1 1 calc R U . . .
N6 N 1.2278(6) 1.3306(6) 0.9867(4) 0.0400(15) Uani 1 1 d . . . . .
H6A H 1.181108 1.310140 1.018395 0.048 Uiso 1 1 calc R U . . .
H6B H 1.291935 1.281629 0.983708 0.048 Uiso 1 1 calc R U . . .
C5 C 1.3238(9) 1.5061(9) 0.9554(5) 0.055(2) Uani 1 1 d . . . . .
H5C H 1.400099 1.465098 0.945493 0.065 Uiso 1 1 calc R U . . .
H5D H 1.343008 1.597754 0.971744 0.065 Uiso 1 1 calc R U . . .
C6 C 1.2737(9) 1.4661(9) 1.0170(5) 0.054(2) Uani 1 1 d . . . . .
H6C H 1.338702 1.477931 1.061743 0.065 Uiso 1 1 calc R U . . .
H6D H 1.206036 1.517758 1.033185 0.065 Uiso 1 1 calc R U . . .
N7 N 1.4607(6) 0.7579(6) 0.7660(3) 0.0320(13) Uani 1 1 d D . . . .
H7A H 1.386736 0.754997 0.736681 0.038 Uiso 0.78(3) 1 calc R U P A 1
H7B H 1.501464 0.693266 0.741830 0.038 Uiso 0.78(3) 1 calc R U P A 1
N8 N 1.5791(6) 0.9393(6) 0.8966(4) 0.0381(15) Uani 1 1 d D . . . .
H8A H 1.655826 0.968935 0.921229 0.046 Uiso 0.78(3) 1 calc R U P A 1
H8B H 1.524925 0.990843 0.919033 0.046 Uiso 0.78(3) 1 calc R U P A 1
C7 C 1.5523(13) 0.8070(10) 0.9003(7) 0.050(4) Uani 0.78(3) 1 d D . P A 1
H7C H 1.536085 0.809972 0.951813 0.060 Uiso 0.78(3) 1 calc R U P A 1
H7D H 1.624823 0.758729 0.891181 0.060 Uiso 0.78(3) 1 calc R U P A 1
C8 C 1.4410(13) 0.7407(13) 0.8409(5) 0.048(4) Uani 0.78(3) 1 d D . P A 1
H8C H 1.433887 0.650670 0.837451 0.058 Uiso 0.78(3) 1 calc R U P A 1
H8D H 1.364843 0.777694 0.855330 0.058 Uiso 0.78(3) 1 calc R U P A 1
C7A C 1.501(4) 0.839(2) 0.9113(18) 0.036(11) Uani 0.22(3) 1 d D U P A 2
H7AA H 1.417429 0.865438 0.916716 0.043 Uiso 0.22(3) 1 calc R U P A 2
H7AB H 1.537573 0.818108 0.957931 0.043 Uiso 0.22(3) 1 calc R U P A 2
C8A C 1.498(3) 0.727(3) 0.8402(10) 0.019(9) Uani 0.22(3) 1 d D U P A 2
H8AA H 1.580454 0.694171 0.840866 0.023 Uiso 0.22(3) 1 calc R U P A 2
H8AB H 1.440301 0.659136 0.842688 0.023 Uiso 0.22(3) 1 calc R U P A 2
O1B O 0.8885(10) 0.2870(8) 0.1293(5) 0.091(3) Uani 1 1 d D U . . .
H1BA H 0.895767 0.234055 0.153596 0.136 Uiso 1 1 calc R U . . .
C1B C 0.8439(16) 0.2260(12) 0.0516(6) 0.109(5) Uani 1 1 d D U . . .
H1BB H 0.888152 0.262100 0.019758 0.164 Uiso 1 1 calc R U . . .
H1BC H 0.756439 0.237165 0.040416 0.164 Uiso 1 1 calc R U . . .
H1BD H 0.856425 0.136698 0.040941 0.164 Uiso 1 1 calc R U . . .
C2B C 0.6560(13) 0.6206(12) 0.5972(6) 0.086(4) Uani 1 1 d D U . . .
H2BA H 0.586533 0.662220 0.617513 0.128 Uiso 0.20(4) 1 calc R U P B 1
H2BB H 0.716219 0.683348 0.593194 0.128 Uiso 0.20(4) 1 calc R U P B 1
H2BC H 0.693862 0.574250 0.631262 0.128 Uiso 0.20(4) 1 calc R U P B 1
H2BD H 0.590122 0.561273 0.598553 0.128 Uiso 0.80(4) 1 calc R U P B 2
H2BE H 0.623803 0.702396 0.600267 0.128 Uiso 0.80(4) 1 calc R U P B 2
H2BF H 0.721491 0.628354 0.640298 0.128 Uiso 0.80(4) 1 calc R U P B 2
O2B O 0.614(7) 0.536(4) 0.5236(18) 0.10(2) Uani 0.20(4) 1 d D U P B 1
O2C O 0.7030(18) 0.5767(13) 0.5281(6) 0.093(6) Uani 0.80(4) 1 d D U P B 2
O3B O 0.8596(7) 0.3542(10) 0.7003(6) 0.087(2) Uani 1 1 d D U . . .
H3BA H 0.923857 0.333358 0.722133 0.131 Uiso 0.51(2) 1 calc R U P C 1
H3BB H 0.917381 0.316390 0.715969 0.131 Uiso 0.49(2) 1 calc R U P C 2
C3B C 0.875(3) 0.355(3) 0.6250(10) 0.125(12) Uani 0.51(2) 1 d D U P C 1
H3BC H 0.845363 0.274288 0.588660 0.187 Uiso 0.51(2) 1 d R U P C 1
H3BD H 0.827553 0.420998 0.611380 0.187 Uiso 0.51(2) 1 d R U P C 1
H3BE H 0.961553 0.372688 0.623531 0.187 Uiso 0.51(2) 1 d R U P C 1
C3C C 0.854(2) 0.4728(16) 0.7567(11) 0.072(8) Uani 0.49(2) 1 d D U P C 2
H3CA H 0.812039 0.458518 0.796901 0.107 Uiso 0.49(2) 1 d R U P C 2
H3CB H 0.936359 0.510998 0.778761 0.107 Uiso 0.49(2) 1 d R U P C 2
H3CC H 0.807609 0.528838 0.732431 0.107 Uiso 0.49(2) 1 d R U P C 2
O4B O 0.8474(13) 0.7518(16) 0.8744(8) 0.079(4) Uani 0.556(12) 1 d D U P D 1
C4B C 0.847(4) 0.629(2) 0.823(2) 0.158(13) Uani 0.556(12) 1 d D U P D 1
H4BA H 0.804574 0.567337 0.841089 0.237 Uiso 0.556(12) 1 d R U P D 1
H4BB H 0.803455 0.628937 0.772829 0.237 Uiso 0.556(12) 1 d R U P D 1
H4BC H 0.930795 0.606877 0.818909 0.237 Uiso 0.556(12) 1 d R U P D 1
O5B O 0.9101(15) 0.4633(17) 0.5791(10) 0.075(5) Uani 0.444(12) 1 d D U P D 2
H5BA H 0.939034 0.517194 0.622297 0.112 Uiso 0.444(12) 1 d R U P D 2
C5B C 0.929(3) 0.531(3) 0.5258(17) 0.116(12) Uani 0.444(12) 1 d D U P D 2
H5BB H 0.900851 0.475393 0.474364 0.174 Uiso 0.444(12) 1 d R U P D 2
H5BC H 0.884751 0.606883 0.533134 0.174 Uiso 0.444(12) 1 d R U P D 2
H5BD H 1.016611 0.552213 0.532704 0.174 Uiso 0.444(12) 1 d R U P D 2

loop_
_atom_site_aniso_label
_atom_site_aniso_U_11
_atom_site_aniso_U_22
_atom_site_aniso_U_33
_atom_site_aniso_U_23
_atom_site_aniso_U_13
_atom_site_aniso_U_12
V1 0.0202(6) 0.0232(6) 0.0301(6) 0.0108(5) 0.0032(4) 0.0016(4)
V2 0.0183(5) 0.0245(6) 0.0284(6) 0.0084(5) 0.0029(4) 0.0002(4)
V3 0.0220(6) 0.0222(6) 0.0275(6) 0.0089(5) 0.0055(4) 0.0007(4)
V4 0.0187(6) 0.0263(6) 0.0331(6) 0.0118(5) 0.0054(5) 0.0042(4)
V5 0.0239(6) 0.0229(6) 0.0337(6) 0.0118(5) 0.0060(5) -0.0003(5)
V6 0.0225(6) 0.0265(6) 0.0321(6) 0.0103(5) 0.0036(5) -0.0036(5)
V7 0.0248(6) 0.0306(7) 0.0314(7) 0.0084(5) 0.0049(5) 0.0060(5)
V8 0.0195(5) 0.0265(6) 0.0284(6) 0.0122(5) 0.0046(4) 0.0022(4)
O1 0.019(2) 0.025(2) 0.032(3) 0.012(2) 0.0042(18) -0.0006(18)
O2 0.021(2) 0.024(2) 0.032(3) 0.010(2) 0.0079(19) 0.0028(18)
O3 0.022(2) 0.025(2) 0.033(3) 0.011(2) 0.0048(19) 0.0000(19)
O4 0.023(2) 0.023(2) 0.031(3) 0.009(2) 0.0058(19) 0.0038(18)
O5 0.029(3) 0.030(3) 0.030(3) 0.012(2) 0.006(2) 0.000(2)
O6 0.028(2) 0.028(3) 0.031(3) 0.009(2) 0.007(2) 0.004(2)
O7 0.022(2) 0.033(3) 0.031(3) 0.012(2) 0.0027(19) 0.006(2)
O8 0.024(2) 0.026(2) 0.033(3) 0.007(2) 0.0027(19) -0.0011(19)
O1T 0.037(3) 0.033(3) 0.034(3) 0.012(2) 0.004(2) 0.005(2)
O2T 0.029(3) 0.038(3) 0.035(3) 0.011(2) 0.003(2) -0.001(2)
O3T 0.027(3) 0.042(3) 0.054(3) 0.018(3) 0.013(2) 0.011(2)
O4T 0.041(3) 0.034(3) 0.060(4) 0.014(3) 0.007(3) -0.009(2)
O5T 0.041(3) 0.053(4) 0.048(3) 0.008(3) 0.014(3) 0.012(3)
O6T 0.032(3) 0.045(3) 0.034(3) 0.017(2) 0.005(2) 0.001(2)
O7T 0.043(3) 0.030(3) 0.054(3) 0.015(3) 0.015(3) -0.001(2)
O8T 0.041(3) 0.033(3) 0.035(3) 0.014(2) 0.004(2) 0.003(2)
O1A 0.018(2) 0.029(3) 0.039(3) 0.012(2) 0.0036(19) -0.0010(19)
C1A 0.016(3) 0.048(5) 0.052(5) 0.009(4) -0.002(3) -0.002(3)
O2A 0.028(2) 0.022(2) 0.035(3) 0.008(2) 0.009(2) 0.0003(19)
C2A 0.051(5) 0.026(4) 0.042(5) 0.007(3) 0.012(4) -0.003(3)
O3A 0.022(2) 0.037(3) 0.037(3) 0.018(2) 0.009(2) 0.003(2)
C3A 0.036(4) 0.060(6) 0.054(5) 0.030(4) 0.020(4) 0.000(4)
O4A 0.024(2) 0.024(2) 0.043(3) 0.016(2) 0.006(2) 0.0051(19)
C4A 0.037(4) 0.035(4) 0.066(6) 0.031(4) 0.002(4) 0.005(3)
N1 0.027(3) 0.038(4) 0.042(4) 0.015(3) 0.013(3) 0.007(3)
N2 0.036(4) 0.047(4) 0.035(3) 0.018(3) 0.005(3) -0.001(3)
C1 0.049(5) 0.077(7) 0.040(5) 0.013(5) 0.013(4) 0.016(5)
C2 0.066(6) 0.068(6) 0.040(5) 0.017(5) 0.024(4) 0.018(5)
N3 0.022(3) 0.036(3) 0.039(3) 0.013(3) 0.004(2) -0.005(2)
N4 0.037(4) 0.051(4) 0.034(4) 0.012(3) -0.003(3) -0.007(3)
C3 0.034(5) 0.080(7) 0.058(6) 0.029(5) -0.002(4) 0.014(4)
C4 0.053(6) 0.076(7) 0.045(5) 0.026(5) -0.006(4) 0.002(5)
N5 0.040(4) 0.027(3) 0.042(4) 0.007(3) 0.004(3) 0.001(3)
N6 0.038(4) 0.047(4) 0.035(4) 0.013(3) 0.005(3) 0.006(3)
C5 0.061(6) 0.039(5) 0.050(5) -0.001(4) -0.006(4) -0.008(4)
C6 0.049(5) 0.062(6) 0.034(5) -0.008(4) 0.001(4) -0.001(4)
N7 0.035(3) 0.027(3) 0.036(3) 0.014(3) 0.002(3) 0.005(3)
N8 0.037(4) 0.044(4) 0.034(3) 0.013(3) 0.000(3) 0.011(3)
C7 0.062(8) 0.060(8) 0.040(7) 0.032(6) 0.010(6) 0.025(7)
C8 0.048(9) 0.049(7) 0.059(8) 0.026(6) 0.024(6) 0.009(6)
C7A 0.033(14) 0.041(14) 0.037(14) 0.016(9) 0.008(9) 0.003(9)
C8A 0.018(12) 0.020(12) 0.023(12) 0.005(8) 0.014(8) 0.001(8)
O1B 0.133(8) 0.068(5) 0.086(6) 0.043(5) 0.023(5) 0.004(5)
C1B 0.171(13) 0.074(8) 0.103(10) 0.043(8) 0.048(9) 0.019(9)
C2B 0.095(7) 0.091(7) 0.085(7) 0.044(6) 0.023(6) 0.016(6)
O2B 0.10(2) 0.10(2) 0.10(2) 0.029(6) 0.017(4) 0.008(3)
O2C 0.144(14) 0.087(9) 0.067(7) 0.041(6) 0.033(7) 0.048(8)
O3B 0.053(4) 0.107(6) 0.113(6) 0.057(5) 0.001(4) 0.009(4)
C3B 0.094(17) 0.138(19) 0.135(19) 0.054(15) -0.032(13) 0.015(14)
C3C 0.056(12) 0.080(14) 0.075(13) 0.024(11) -0.007(9) 0.020(10)
O4B 0.064(8) 0.122(10) 0.069(8) 0.051(7) 0.025(6) 0.000(7)
C4B 0.15(2) 0.147(15) 0.17(2) 0.012(12) 0.076(16) 0.015(16)
O5B 0.053(9) 0.086(11) 0.080(10) 0.033(9) -0.021(7) -0.005(8)
C5B 0.109(15) 0.118(15) 0.110(14) 0.015(10) 0.015(9) 0.004(10)

loop_
_atom_type_symbol
_atom_type_description
_atom_type_scat_dispersion_real
_atom_type_scat_dispersion_imag
_atom_type_scat_source
C C 0.0033 0.0016 'International Tables Vol C Tables 4.2.6.8 and 6.1.1.4'
H H 0.0000 0.0000 'International Tables Vol C Tables 4.2.6.8 and 6.1.1.4'
N N 0.0061 0.0033 'International Tables Vol C Tables 4.2.6.8 and 6.1.1.4'
O O 0.0106 0.0060 'International Tables Vol C Tables 4.2.6.8 and 6.1.1.4'
V V 0.3005 0.5294 'International Tables Vol C Tables 4.2.6.8 and 6.1.1.4'

loop_
_geom_angle_atom_site_label_1
_geom_angle_atom_site_label_2
_geom_angle_atom_site_label_3
_geom_angle
_geom_angle_site_symmetry_1
_geom_angle_site_symmetry_3
O8T V1 O7 104.1(2) . .
O8T V1 O1 100.3(2) . .
O7 V1 O1 103.0(2) . .
O8T V1 O3 106.5(2) . .
O7 V1 O3 148.4(2) . .
O1 V1 O3 79.03(19) . .
O8T V1 O4A 95.7(2) . .
O7 V1 O4A 92.9(2) . .
O1 V1 O4A 153.8(2) . .
O3 V1 O4A 76.59(19) . .
O8T V1 O4 176.6(2) . .
O7 V1 O4 75.40(18) . .
O1 V1 O4 76.59(17) . .
O3 V1 O4 74.48(17) . .
O4A V1 O4 87.65(17) . .
O8T V1 V3 94.62(19) . .
O7 V1 V3 144.36(16) . .
O1 V1 V3 43.05(14) . .
O3 V1 V3 39.51(13) . .
O4A V1 V3 115.37(14) . .
O4 V1 V3 84.11(11) . .
O2T V2 O8 105.0(2) . .
O2T V2 O4 100.2(2) . .
O8 V2 O4 103.8(2) . .
O2T V2 O1A 95.4(2) . .
O8 V2 O1A 93.0(2) . .
O4 V2 O1A 153.0(2) . .
O2T V2 O2 105.0(2) . .
O8 V2 O2 149.0(2) . .
O4 V2 O2 78.04(19) . .
O1A V2 O2 76.75(18) . .
O2T V2 O3 177.3(2) . .
O8 V2 O3 75.48(19) . .
O4 V2 O3 77.06(18) . .
O1A V2 O3 87.20(17) . .
O2 V2 O3 74.88(17) . .
O2T V2 V8 93.89(19) . .
O8 V2 V8 144.21(16) . .
O4 V2 V8 42.02(14) . .
O1A V2 V8 115.46(14) . .
O2 V2 V8 39.35(13) . .
O3 V2 V8 84.34(11) . .
O1T V3 O6 104.8(2) . .
O1T V3 O3 100.2(2) . .
O6 V3 O3 103.5(2) . .
O1T V3 O1 104.7(2) . .
O6 V3 O1 149.5(2) . .
O3 V3 O1 78.40(19) . .
O1T V3 O2A 95.1(2) . .
O6 V3 O2A 93.5(2) . .
O3 V3 O2A 153.3(2) . .
O1 V3 O2A 76.56(19) . .
O1T V3 O2 177.5(2) . .
O6 V3 O2 75.77(19) . .
O3 V3 O2 77.34(18) . .
O1 V3 O2 75.05(16) . .
O2A V3 O2 87.25(17) . .
O1T V3 V1 93.37(18) . .
O6 V3 V1 144.64(17) . .
O3 V3 V1 42.54(14) . .
O1 V3 V1 39.35(13) . .
O2A V3 V1 115.17(14) . .
O2 V3 V1 84.92(11) . .
O3T V4 O6 104.6(2) . .
O3T V4 O1A 100.7(2) . .
O6 V4 O1A 87.57(19) . .
O3T V4 O2 173.9(3) . .
O6 V4 O2 79.84(19) . .
O1A V4 O2 75.11(18) . .
O3T V4 N7 98.9(3) . .
O6 V4 N7 92.2(2) . .
O1A V4 N7 159.8(2) . .
O2 V4 N7 85.0(2) . .
O3T V4 N8 94.6(3) . .
O6 V4 N8 160.3(2) . .
O1A V4 N8 93.5(2) . .
O2 V4 N8 81.4(2) . .
N7 V4 N8 80.1(2) . .
O7T V5 O8 103.1(2) . .
O7T V5 O4A 101.3(2) . .
O8 V5 O4A 87.7(2) . .
O7T V5 O3 174.8(2) . .
O8 V5 O3 78.88(18) . .
O4A V5 O3 73.81(18) . .
O7T V5 N1 100.3(3) . .
O8 V5 N1 93.0(2) . .
O4A V5 N1 157.6(2) . .
O3 V5 N1 84.4(2) . .
O7T V5 N2 96.0(3) . .
O8 V5 N2 160.5(2) . .
O4A V5 N2 92.7(2) . .
O3 V5 N2 82.5(2) . .
N1 V5 N2 79.3(2) . .
O4T V6 O5 102.4(3) . .
O4T V6 O2A 101.6(3) . .
O5 V6 O2A 88.5(2) . .
O4T V6 O1 175.9(3) . .
O5 V6 O1 79.68(18) . .
O2A V6 O1 74.92(18) . .
O4T V6 N3 98.6(3) . .
O5 V6 N3 92.5(2) . .
O2A V6 N3 159.1(2) . .
O1 V6 N3 84.7(2) . .
O4T V6 N4 95.9(3) . .
O5 V6 N4 160.8(2) . .
O2A V6 N4 93.3(2) . .
O1 V6 N4 82.3(2) . .
N3 V6 N4 79.1(3) . .
O5T V7 O7 101.7(3) . .
O5T V7 O3A 102.1(3) . .
O7 V7 O3A 88.4(2) . .
O5T V7 N5 100.8(3) . .
O7 V7 N5 92.5(2) . .
O3A V7 N5 156.4(2) . .
O5T V7 O4 175.7(3) . .
O7 V7 O4 79.25(18) . .
O3A V7 O4 73.70(18) . .
N5 V7 O4 83.3(2) . .
O5T V7 N6 96.6(3) . .
O7 V7 N6 161.1(2) . .
O3A V7 N6 92.2(2) . .
N5 V7 N6 79.6(3) . .
O4 V7 N6 82.8(2) . .
O6T V8 O5 104.8(2) . .
O6T V8 O2 101.0(2) . .
O5 V8 O2 103.1(2) . .
O6T V8 O4 105.6(2) . .
O5 V8 O4 148.3(2) . .
O2 V8 O4 79.79(19) . .
O6T V8 O3A 94.4(2) . .
O5 V8 O3A 92.1(2) . .
O2 V8 O3A 154.8(2) . .
O4 V8 O3A 76.84(19) . .
O6T V8 O1 178.0(2) . .
O5 V8 O1 74.80(18) . .
O2 V8 O1 77.25(17) . .
O4 V8 O1 75.17(17) . .
O3A V8 O1 87.63(17) . .
O6T V8 V2 94.59(19) . .
O5 V8 V2 144.82(17) . .
O2 V8 V2 43.57(14) . .
O4 V8 V2 39.66(13) . .
O3A V8 V2 115.77(15) . .
O1 V8 V2 84.80(11) . .
V1 O1 V3 97.60(19) . .
V1 O1 V6 153.7(2) . .
V3 O1 V6 102.1(2) . .
V1 O1 V8 105.4(2) . .
V3 O1 V8 100.73(18) . .
V6 O1 V8 88.00(16) . .
V8 O2 V2 97.1(2) . .
V8 O2 V4 154.7(2) . .
V2 O2 V4 101.53(19) . .
V8 O2 V3 105.87(19) . .
V2 O2 V3 100.80(18) . .
V4 O2 V3 87.43(16) . .
V3 O3 V1 98.0(2) . .
V3 O3 V5 152.6(3) . .
V1 O3 V5 102.7(2) . .
V3 O3 V2 105.49(19) . .
V1 O3 V2 102.19(19) . .
V5 O3 V2 87.58(16) . .
V2 O4 V8 98.3(2) . .
V2 O4 V7 153.0(3) . .
V8 O4 V7 102.7(2) . .
V2 O4 V1 104.78(19) . .
V8 O4 V1 101.71(19) . .
V7 O4 V1 87.48(16) . .
V8 O5 V6 117.3(2) . .
V3 O6 V4 116.7(3) . .
V1 O7 V7 117.5(2) . .
V2 O8 V5 117.6(2) . .
C1A O1A V4 124.2(4) . .
C1A O1A V2 116.3(4) . .
V4 O1A V2 105.7(2) . .
O1A C1A H1AA 109.5 . .
O1A C1A H1AB 109.5 . .
H1AA C1A H1AB 109.5 . .
O1A C1A H1AC 109.5 . .
H1AA C1A H1AC 109.5 . .
H1AB C1A H1AC 109.5 . .
C2A O2A V6 122.0(4) . .
C2A O2A V3 116.7(4) . .
V6 O2A V3 105.7(2) . .
O2A C2A H2AA 109.5 . .
O2A C2A H2AB 109.5 . .
H2AA C2A H2AB 109.5 . .
O2A C2A H2AC 109.5 . .
H2AA C2A H2AC 109.5 . .
H2AB C2A H2AC 109.5 . .
C3A O3A V7 122.5(5) . .
C3A O3A V8 116.7(4) . .
V7 O3A V8 106.1(2) . .
O3A C3A H3AA 109.5 . .
O3A C3A H3AB 109.5 . .
H3AA C3A H3AB 109.5 . .
O3A C3A H3AC 109.5 . .
H3AA C3A H3AC 109.5 . .
H3AB C3A H3AC 109.5 . .
C4A O4A V1 118.7(4) . .
C4A O4A V5 121.9(4) . .
V1 O4A V5 106.0(2) . .
O4A C4A H4AA 109.5 . .
O4A C4A H4AB 109.5 . .
H4AA C4A H4AB 109.5 . .
O4A C4A H4AC 109.5 . .
H4AA C4A H4AC 109.5 . .
H4AB C4A H4AC 109.5 . .
C1 N1 V5 112.1(5) . .
C1 N1 H1A 109.2 . .
V5 N1 H1A 109.2 . .
C1 N1 H1B 109.2 . .
V5 N1 H1B 109.2 . .
H1A N1 H1B 107.9 . .
C2 N2 V5 109.4(5) . .
C2 N2 H2A 109.8 . .
V5 N2 H2A 109.8 . .
C2 N2 H2B 109.8 . .
V5 N2 H2B 109.8 . .
H2A N2 H2B 108.2 . .
C2 C1 N1 111.9(8) . .
C2 C1 H1C 109.2 . .
N1 C1 H1C 109.2 . .
C2 C1 H1D 109.2 . .
N1 C1 H1D 109.2 . .
H1C C1 H1D 107.9 . .
C1 C2 N2 109.9(7) . .
C1 C2 H2C 109.7 . .
N2 C2 H2C 109.7 . .
C1 C2 H2D 109.7 . .
N2 C2 H2D 109.7 . .
H2C C2 H2D 108.2 . .
C3 N3 V6 113.2(5) . .
C3 N3 H3A 108.9 . .
V6 N3 H3A 108.9 . .
C3 N3 H3B 108.9 . .
V6 N3 H3B 108.9 . .
H3A N3 H3B 107.8 . .
C4 N4 V6 108.8(5) . .
C4 N4 H4A 109.9 . .
V6 N4 H4A 109.9 . .
C4 N4 H4B 109.9 . .
V6 N4 H4B 109.9 . .
H4A N4 H4B 108.3 . .
N3 C3 C4 111.0(8) . .
N3 C3 H3C 109.4 . .
C4 C3 H3C 109.4 . .
N3 C3 H3D 109.4 . .
C4 C3 H3D 109.4 . .
H3C C3 H3D 108.0 . .
N4 C4 C3 110.8(7) . .
N4 C4 H4C 109.5 . .
C3 C4 H4C 109.5 . .
N4 C4 H4D 109.5 . .
C3 C4 H4D 109.5 . .
H4C C4 H4D 108.1 . .
C5 N5 V7 111.7(5) . .
C5 N5 H5A 109.3 . .
V7 N5 H5A 109.3 . .
C5 N5 H5B 109.3 . .
V7 N5 H5B 109.3 . .
H5A N5 H5B 107.9 . .
C6 N6 V7 108.7(5) . .
C6 N6 H6A 109.9 . .
V7 N6 H6A 109.9 . .
C6 N6 H6B 109.9 . .
V7 N6 H6B 109.9 . .
H6A N6 H6B 108.3 . .
C6 C5 N5 108.9(8) . .
C6 C5 H5C 109.9 . .
N5 C5 H5C 109.9 . .
C6 C5 H5D 109.9 . .
N5 C5 H5D 109.9 . .
H5C C5 H5D 108.3 . .
N6 C6 C5 108.9(7) . .
N6 C6 H6C 109.9 . .
C5 C6 H6C 109.9 . .
N6 C6 H6D 109.9 . .
C5 C6 H6D 109.9 . .
H6C C6 H6D 108.3 . .
C8 N7 V4 113.8(6) . .
C8A N7 V4 106.6(14) . .
C8 N7 H7A 108.8 . .
V4 N7 H7A 108.8 . .
C8 N7 H7B 108.8 . .
V4 N7 H7B 108.8 . .
H7A N7 H7B 107.7 . .
C7A N8 V4 113.8(14) . .
C7 N8 V4 107.3(6) . .
C7 N8 H8A 110.3 . .
V4 N8 H8A 110.3 . .
C7 N8 H8B 110.3 . .
V4 N8 H8B 110.3 . .
H8A N8 H8B 108.5 . .
N8 C7 C8 111.3(8) . .
N8 C7 H7C 109.4 . .
C8 C7 H7C 109.4 . .
N8 C7 H7D 109.4 . .
C8 C7 H7D 109.4 . .
H7C C7 H7D 108.0 . .
N7 C8 C7 107.2(9) . .
N7 C8 H8C 110.3 . .
C7 C8 H8C 110.3 . .
N7 C8 H8D 110.3 . .
C7 C8 H8D 110.3 . .
H8C C8 H8D 108.5 . .
N8 C7A C8A 104(2) . .
N8 C7A H7AA 111.0 . .
C8A C7A H7AA 111.0 . .
N8 C7A H7AB 111.0 . .
C8A C7A H7AB 111.0 . .
H7AA C7A H7AB 109.0 . .
N7 C8A C7A 114(2) . .
N7 C8A H8AA 108.9 . .
C7A C8A H8AA 108.9 . .
N7 C8A H8AB 108.9 . .
C7A C8A H8AB 108.9 . .
H8AA C8A H8AB 107.7 . .
C1B O1B H1BA 109.5 . .
O1B C1B H1BB 109.5 . .
O1B C1B H1BC 109.5 . .
H1BB C1B H1BC 109.5 . .
O1B C1B H1BD 109.5 . .
H1BB C1B H1BD 109.5 . .
H1BC C1B H1BD 109.5 . .
O2B C2B H2BA 109.5 . .
O2B C2B H2BB 109.5 . .
H2BA C2B H2BB 109.5 . .
O2B C2B H2BC 109.5 . .
H2BA C2B H2BC 109.5 . .
H2BB C2B H2BC 109.5 . .
O2C C2B H2BD 109.5 . .
O2C C2B H2BE 109.5 . .
H2BD C2B H2BE 109.5 . .
O2C C2B H2BF 109.5 . .
H2BD C2B H2BF 109.5 . .
H2BE C2B H2BF 109.5 . .
C3B O3B H3BA 109.5 . .
C3C O3B H3BB 109.5 . .
O3B C3B H3BC 109.8 . .
O3B C3B H3BD 108.8 . .
H3BC C3B H3BD 109.5 . .
O3B C3B H3BE 109.8 . .
H3BC C3B H3BE 109.5 . .
H3BD C3B H3BE 109.5 . .
O3B C3C H3CA 109.2 . .
O3B C3C H3CB 109.9 . .
H3CA C3C H3CB 109.5 . .
O3B C3C H3CC 109.3 . .
H3CA C3C H3CC 109.5 . .
H3CB C3C H3CC 109.5 . .
O4B C4B H4BA 110.2 . .
O4B C4B H4BB 108.5 . .
H4BA C4B H4BB 109.5 . .
O4B C4B H4BC 109.6 . .
H4BA C4B H4BC 109.5 . .
H4BB C4B H4BC 109.5 . .
C5B O5B H5BA 102.3 . .
O5B C5B C5B 110(3) . 2_766
O5B C5B H5BB 108.4 . .
C5B C5B H5BB 69.0 2_766 .
O5B C5B H5BC 112.8 . .
C5B C5B H5BC 134.3 2_766 .
H5BB C5B H5BC 109.5 . .
O5B C5B H5BD 107.2 . .
C5B C5B H5BD 42.0 2_766 .
H5BB C5B H5BD 109.5 . .
H5BC C5B H5BD 109.5 . .

loop_
_geom_bond_atom_site_label_1
_geom_bond_atom_site_label_2
_geom_bond_distance
_geom_bond_site_symmetry_2
V1 O8T 1.610(5) .
V1 O7 1.743(5) .
V1 O1 1.872(4) .
V1 O3 1.997(5) .
V1 O4A 2.012(5) .
V1 O4 2.459(5) .
V1 V3 2.9260(17) .
V2 O2T 1.608(5) .
V2 O8 1.718(5) .
V2 O4 1.883(5) .
V2 O1A 2.018(5) .
V2 O2 2.028(5) .
V2 O3 2.431(5) .
V2 V8 2.9196(17) .
V3 O1T 1.615(5) .
V3 O6 1.735(5) .
V3 O3 1.880(5) .
V3 O1 2.015(5) .
V3 O2A 2.020(5) .
V3 O2 2.434(5) .
V4 O3T 1.611(5) .
V4 O6 1.964(5) .
V4 O1A 2.005(5) .
V4 O2 2.113(5) .
V4 N7 2.119(6) .
V4 N8 2.152(6) .
V5 O7T 1.614(5) .
V5 O8 1.971(5) .
V5 O4A 2.015(5) .
V5 O3 2.121(5) .
V5 N1 2.130(6) .
V5 N2 2.137(6) .
V6 O4T 1.605(5) .
V6 O5 1.963(5) .
V6 O2A 2.003(5) .
V6 O1 2.105(5) .
V6 N3 2.110(6) .
V6 N4 2.169(6) .
V7 O5T 1.597(6) .
V7 O7 1.982(5) .
V7 O3A 2.000(5) .
V7 N5 2.120(6) .
V7 O4 2.139(5) .
V7 N6 2.140(6) .
V8 O6T 1.612(5) .
V8 O5 1.749(5) .
V8 O2 1.865(4) .
V8 O4 1.975(5) .
V8 O3A 2.023(5) .
V8 O1 2.447(5) .
O1A C1A 1.434(8) .
C1A H1AA 0.9600 .
C1A H1AB 0.9600 .
C1A H1AC 0.9600 .
O2A C2A 1.431(9) .
C2A H2AA 0.9600 .
C2A H2AB 0.9600 .
C2A H2AC 0.9600 .
O3A C3A 1.433(8) .
C3A H3AA 0.9600 .
C3A H3AB 0.9600 .
C3A H3AC 0.9600 .
O4A C4A 1.436(8) .
C4A H4AA 0.9600 .
C4A H4AB 0.9600 .
C4A H4AC 0.9600 .
N1 C1 1.455(10) .
N1 H1A 0.8900 .
N1 H1B 0.8900 .
N2 C2 1.486(11) .
N2 H2A 0.8900 .
N2 H2B 0.8900 .
C1 C2 1.452(13) .
C1 H1C 0.9700 .
C1 H1D 0.9700 .
C2 H2C 0.9700 .
C2 H2D 0.9700 .
N3 C3 1.469(10) .
N3 H3A 0.8900 .
N3 H3B 0.8900 .
N4 C4 1.451(12) .
N4 H4A 0.8900 .
N4 H4B 0.8900 .
C3 C4 1.478(14) .
C3 H3C 0.9700 .
C3 H3D 0.9700 .
C4 H4C 0.9700 .
C4 H4D 0.9700 .
N5 C5 1.497(10) .
N5 H5A 0.8900 .
N5 H5B 0.8900 .
N6 C6 1.474(11) .
N6 H6A 0.8900 .
N6 H6B 0.8900 .
C5 C6 1.479(13) .
C5 H5C 0.9700 .
C5 H5D 0.9700 .
C6 H6C 0.9700 .
C6 H6D 0.9700 .
N7 C8 1.471(8) .
N7 C8A 1.486(10) .
N7 H7A 0.8900 .
N7 H7B 0.8900 .
N8 C7A 1.476(10) .
N8 C7 1.491(8) .
N8 H8A 0.8900 .
N8 H8B 0.8900 .
C7 C8 1.510(9) .
C7 H7C 0.9700 .
C7 H7D 0.9700 .
C8 H8C 0.9700 .
C8 H8D 0.9700 .
C7A C8A 1.512(10) .
C7A H7AA 0.9700 .
C7A H7AB 0.9700 .
C8A H8AA 0.9700 .
C8A H8AB 0.9700 .
O1B C1B 1.389(9) .
O1B H1BA 0.8200 .
C1B H1BB 0.9600 .
C1B H1BC 0.9600 .
C1B H1BD 0.9600 .
C2B O2C 1.393(9) .
C2B O2B 1.399(10) .
C2B H2BA 0.9600 .
C2B H2BB 0.9600 .
C2B H2BC 0.9600 .
C2B H2BD 0.9600 .
C2B H2BE 0.9600 .
C2B H2BF 0.9600 .
O3B C3B 1.409(10) .
O3B C3C 1.423(10) .
O3B H3BA 0.8200 .
O3B H3BB 0.8200 .
C3B H3BC 0.9600 .
C3B H3BD 0.9601 .
C3B H3BE 0.9602 .
C3C H3CA 0.9594 .
C3C H3CB 0.9599 .
C3C H3CC 0.9601 .
O4B C4B 1.409(10) .
C4B H4BA 0.9599 .
C4B H4BB 0.9599 .
C4B H4BC 0.9603 .
O5B C5B 1.403(10) .
O5B H5BA 0.8497 .
C5B C5B 1.97(7) 2_766
C5B H5BB 0.9600 .
C5B H5BC 0.9599 .
C5B H5BD 0.9600 .
